data_1574482
loop_
_publ_author_name
'Song, Bai-Qiao'
'Gao, Mei-Yan'
'Mercene van Wyk, Lisa'
'Deng, Cheng-Hua'
'Eaby, Alan C.'
'Wang, Shi-Qiang'
'Darwish, Shaza'
'Li, Dan'
'Qin, Shao-Jie'
'Peng, Yun-Lei'
'Yang, Qing-Yuan'
'Barbour, Leonard J.'
'Zaworotko, Michael J.'

_publ_section_title
;
 A new type of C2H2 binding site in a cis-bridging hexafluorosilicate
 ultramicroporous material that offers trace C2H2 capture
;
_journal_issue 20
_journal_name_full 'Chemical Science'
_journal_page_first 9010
_journal_page_last 9019
_journal_paper_doi 10.1039/D5SC00697J
_journal_volume 16
_journal_year 2025
_chemical_formula_moiety 'C28 H28 Cu F6 N8 Si'
_chemical_formula_sum 'C28 H28 Cu F6 N8 Si'
_chemical_formula_weight 682.21
_chemical_name_common C2H4@SIFSIX-bidmb-Cu_act_in-situ
_space_group_crystal_system triclinic
_space_group_IT_number 2
_space_group_name_Hall '-P 1'
_space_group_name_H-M_alt 'P -1'
_atom_sites_solution_hydrogens geom
_atom_sites_solution_primary 'dual space'
_atom_sites_solution_secondary difmap
_audit_creation_method SHELXL-2018/3
_audit_update_record
;
2024-06-07 deposited with the CCDC.	2025-04-15 downloaded from the CCDC.
;
_cell_angle_alpha 107.373(2)
_cell_angle_beta 101.567(2)
_cell_angle_gamma 118.290(2)
_cell_formula_units_Z 2
_cell_length_a 12.7993(4)
_cell_length_b 13.3073(5)
_cell_length_c 13.4067(5)
_cell_measurement_reflns_used 9987
_cell_measurement_temperature 298(2)
_cell_measurement_theta_max 28.03
_cell_measurement_theta_min 2.46
_cell_volume 1752.90(13)
_computing_cell_refinement 'SAINT V8.37A (Bruker, 2016)'
_computing_data_collection 'APEX3 (Bruker, 2017)'
_computing_data_reduction 'SAINT V8.37A (Bruker, 2016)'
_computing_molecular_graphics 'X-Seed (Barbour, 2001; Atwood & Barbour, 2003)'
_computing_structure_refinement 'SHELXL-2018/3 (Sheldrick, 2018)'
_computing_structure_solution 'SHELXT 2018/2 (Sheldrick, 2018)'
_diffrn_ambient_temperature 298(2)
_diffrn_measured_fraction_theta_full 1.000
_diffrn_measured_fraction_theta_max 0.996
_diffrn_measurement_device_type 'Bruker APEX SMART CCD area-detector'
_diffrn_measurement_method '\f and \w scans'
_diffrn_radiation_type MoK\a
_diffrn_radiation_wavelength 0.71073
_diffrn_reflns_av_R_equivalents 0.0488
_diffrn_reflns_av_unetI/netI 0.0390
_diffrn_reflns_Laue_measured_fraction_full 1.000
_diffrn_reflns_Laue_measured_fraction_max 0.996
_diffrn_reflns_limit_h_max 17
_diffrn_reflns_limit_h_min -17
_diffrn_reflns_limit_k_max 17
_diffrn_reflns_limit_k_min -17
_diffrn_reflns_limit_l_max 17
_diffrn_reflns_limit_l_min -17
_diffrn_reflns_number 55897
_diffrn_reflns_point_group_measured_fraction_full 1.000
_diffrn_reflns_point_group_measured_fraction_max 0.996
_diffrn_reflns_theta_full 25.242
_diffrn_reflns_theta_max 28.340
_diffrn_reflns_theta_min 1.742
_diffrn_source 'microfocus sealed tube'
_exptl_absorpt_coefficient_mu 0.718
_exptl_absorpt_correction_T_max 0.7457
_exptl_absorpt_correction_T_min 0.6511
_exptl_absorpt_correction_type multi-scan
_exptl_absorpt_process_details 'SADABS, 2016/2'
_exptl_crystal_colour Violet
_exptl_crystal_density_diffrn 1.293
_exptl_crystal_description Block
_exptl_crystal_F_000 698
_exptl_crystal_size_max 0.304
_exptl_crystal_size_mid 0.190
_exptl_crystal_size_min 0.143
_refine_diff_density_max 0.661
_refine_diff_density_min -0.542
_refine_diff_density_rms 0.065
_refine_ls_extinction_method none
_refine_ls_goodness_of_fit_ref 1.034
_refine_ls_hydrogen_treatment constr
_refine_ls_matrix_type full
_refine_ls_number_parameters 404
_refine_ls_number_reflns 8713
_refine_ls_number_restraints 0
_refine_ls_restrained_S_all 1.034
_refine_ls_R_factor_all 0.0691
_refine_ls_R_factor_gt 0.0443
_refine_ls_shift/su_max 0.000
_refine_ls_shift/su_mean 0.000
_refine_ls_structure_factor_coef Fsqd
_refine_ls_weighting_details 'w=1/[\s^2^(Fo^2^)+(0.0535P)^2^+1.1868P] where P=(Fo^2^+2Fc^2^)/3'
_refine_ls_weighting_scheme calc
_refine_ls_wR_factor_gt 0.1043
_refine_ls_wR_factor_ref 0.1150
_reflns_Friedel_coverage 0.000
_reflns_number_gt 6493
_reflns_number_total 8713
_reflns_threshold_expression 'I > 2\s(I)'
_cod_data_source_file d5sc00697j2.cif
_cod_data_source_block C2H4@SIFSIX-bidmb-Cu_act_in-situ
_cod_depositor_comments 'Adding full bibliography for 1574477--1574483.cif.'
_cod_original_cell_volume 1752.89(11)
_cod_database_code 1574482
_shelx_shelxl_version_number 2018/3
_shelx_space_group_comment
;
The symmetry employed for this shelxl refinement is uniquely defined
by the following loop, which should always be used as a source of
symmetry information in preference to the above space-group names.
They are only intended as comments.
;
_shelx_estimated_absorpt_t_min 0.811
_shelx_estimated_absorpt_t_max 0.904

loop_
_space_group_symop_operation_xyz
'x, y, z'
'-x, -y, -z'

loop_
_atom_site_label
_atom_site_type_symbol
_atom_site_fract_x
_atom_site_fract_y
_atom_site_fract_z
_atom_site_U_iso_or_equiv
_atom_site_adp_type
_atom_site_occupancy
_atom_site_site_symmetry_order
_atom_site_calc_flag
_atom_site_refinement_flags_posn
_atom_site_refinement_flags_adp
_atom_site_refinement_flags_occupancy
_atom_site_disorder_assembly
_atom_site_disorder_group
Cu1 Cu 0.000000 0.500000 0.500000 0.02022(10) Uani 1 2 d S . P . .
Cu2 Cu 0.500000 0.500000 0.500000 0.02511(11) Uani 1 2 d S . P . .
Si1 Si 0.15047(7) 0.40516(7) 0.28350(6) 0.03158(16) Uani 1 1 d . . . . .
F2 F 0.28913(15) 0.44386(15) 0.37910(12) 0.0404(4) Uani 1 1 d . . . . .
F1 F 0.11331(16) 0.45769(15) 0.39261(13) 0.0415(4) Uani 1 1 d . . . . .
F4 F 0.01263(16) 0.36848(19) 0.19053(15) 0.0559(5) Uani 1 1 d . . . . .
N1 N 0.17341(17) 0.65842(17) 0.61470(15) 0.0249(4) Uani 1 1 d . . . . .
F3 F 0.07063(18) 0.25876(16) 0.27775(16) 0.0562(5) Uani 1 1 d . . . . .
F5 F 0.23162(18) 0.55359(18) 0.29468(17) 0.0591(5) Uani 1 1 d . . . . .
N7 N 0.4530(2) 0.52085(19) 0.63430(16) 0.0272(4) Uani 1 1 d . . . . .
N3 N 0.01553(19) 0.39289(17) 0.57236(17) 0.0271(4) Uani 1 1 d . . . . .
N5 N 0.5800(2) 0.68496(19) 0.53893(18) 0.0314(4) Uani 1 1 d . . . . .
F6 F 0.18704(19) 0.3523(2) 0.17569(14) 0.0688(6) Uani 1 1 d . . . . .
N6 N 0.5945(2) 0.8586(2) 0.5454(2) 0.0372(5) Uani 1 1 d . . . . .
N8 N 0.4414(2) 0.5102(2) 0.79141(17) 0.0344(5) Uani 1 1 d . . . . .
N2 N 0.3409(2) 0.8227(2) 0.76956(17) 0.0401(5) Uani 1 1 d . . . . .
N4 N 0.0042(2) 0.2226(2) 0.5695(2) 0.0384(5) Uani 1 1 d . . . . .
C8 C 0.0188(2) 0.2958(2) 0.5153(2) 0.0323(5) Uani 1 1 d . . . . .
H8 H 0.029717 0.279838 0.447027 0.039 Uiso 1 1 calc R U . . .
C22 C 0.5130(3) 0.5257(3) 0.7292(2) 0.0339(6) Uani 1 1 d . . . . .
H22 H 0.593596 0.538158 0.750351 0.041 Uiso 1 1 calc R U . . .
C1 C 0.2203(2) 0.7162(2) 0.7267(2) 0.0306(5) Uani 1 1 d . . . . .
H1 H 0.176449 0.687476 0.770308 0.037 Uiso 1 1 calc R U . . .
C18 C 0.5509(3) 0.9352(2) 0.5247(2) 0.0342(6) Uani 1 1 d . . . . .
C20 C 0.5430(3) 1.1168(2) 0.5823(2) 0.0378(6) Uani 1 1 d . . . . .
H20 H 0.571470 1.196526 0.637652 0.045 Uiso 1 1 calc R U . . .
C3 C 0.2668(2) 0.7315(3) 0.5836(2) 0.0379(6) Uani 1 1 d . . . . .
H3 H 0.259788 0.713478 0.509103 0.045 Uiso 1 1 calc R U . . .
C25 C 0.4731(3) 0.5044(3) 0.8984(2) 0.0346(6) Uani 1 1 d . . . . .
C15 C 0.5147(3) 0.7308(2) 0.5094(2) 0.0336(5) Uani 1 1 d . . . . .
H15 H 0.425091 0.681803 0.468880 0.040 Uiso 1 1 calc R U . . .
C11 C 0.0007(3) 0.1079(2) 0.5313(3) 0.0409(6) Uani 1 1 d . . . . .
C19 C 0.5963(3) 1.0541(3) 0.6101(2) 0.0368(6) Uani 1 1 d . . . . .
C10 C -0.0080(3) 0.2778(3) 0.6668(3) 0.0432(7) Uani 1 1 d . . . . .
H10 H -0.018326 0.249052 0.721751 0.052 Uiso 1 1 calc R U . . .
C23 C 0.3311(3) 0.4972(3) 0.7331(2) 0.0394(6) Uani 1 1 d . . . . .
H23 H 0.264060 0.486111 0.755939 0.047 Uiso 1 1 calc R U . . .
C9 C -0.0022(3) 0.3821(2) 0.6673(2) 0.0348(6) Uani 1 1 d . . . . .
H9 H -0.009156 0.437502 0.722765 0.042 Uiso 1 1 calc R U . . .
C26 C 0.4651(3) 0.5804(3) 0.9880(2) 0.0418(7) Uani 1 1 d . . . . .
H26 H 0.441393 0.634156 0.978581 0.050 Uiso 1 1 calc R U . . .
C24 C 0.3388(3) 0.5036(3) 0.6362(2) 0.0347(6) Uani 1 1 d . . . . .
H24 H 0.277016 0.497448 0.579792 0.042 Uiso 1 1 calc R U . . .
C27 C 0.5079(3) 0.4227(3) 0.9075(2) 0.0413(6) Uani 1 1 d . . . . .
C4 C 0.4240(2) 0.9125(3) 0.8886(2) 0.0420(7) Uani 1 1 d . . . . .
C2 C 0.3699(3) 0.8334(3) 0.6789(2) 0.0508(8) Uani 1 1 d . . . . .
H2 H 0.446423 0.898626 0.682545 0.061 Uiso 1 1 calc R U . . .
C13 C -0.0811(3) -0.0990(3) 0.3926(3) 0.0491(8) Uani 1 1 d . . . . .
H13 H -0.135581 -0.167290 0.319495 0.059 Uiso 1 1 calc R U . . .
C5 C 0.5429(3) 0.9321(3) 0.9369(2) 0.0472(7) Uani 1 1 d . . . . .
C17 C 0.7075(3) 0.7868(3) 0.5965(3) 0.0515(8) Uani 1 1 d . . . . .
H17 H 0.776292 0.782674 0.627695 0.062 Uiso 1 1 calc R U . . .
C6 C 0.3813(3) 0.9773(3) 0.9485(2) 0.0482(7) Uani 1 1 d . . . . .
H6 H 0.300766 0.960343 0.912043 0.058 Uiso 1 1 calc R U . . .
C12 C -0.0837(3) 0.0094(3) 0.4215(3) 0.0496(8) Uani 1 1 d . . . . .
C16 C 0.7183(3) 0.8946(3) 0.6013(3) 0.0567(9) Uani 1 1 d . . . . .
H16 H 0.794311 0.976648 0.635650 0.068 Uiso 1 1 calc R U . . .
C21 C 0.6951(3) 1.1193(3) 0.7317(3) 0.0586(9) Uani 1 1 d . . . . .
H21A H 0.781159 1.166072 0.734376 0.088 Uiso 1 1 calc R U . . .
H21B H 0.684546 1.055823 0.756529 0.088 Uiso 1 1 calc R U . . .
H21C H 0.682345 1.177454 0.781103 0.088 Uiso 1 1 calc R U . . .
C28 C 0.5154(4) 0.3333(4) 0.8121(3) 0.0708(11) Uani 1 1 d . . . . .
H28A H 0.597721 0.379951 0.808101 0.106 Uiso 1 1 calc R U . . .
H28B H 0.446738 0.299163 0.740606 0.106 Uiso 1 1 calc R U . . .
H28C H 0.506437 0.264216 0.827401 0.106 Uiso 1 1 calc R U . . .
C14 C -0.1773(4) 0.0117(3) 0.3349(4) 0.0870(15) Uani 1 1 d . . . . .
H14A H -0.237773 -0.072609 0.271839 0.130 Uiso 1 1 calc R U . . .
H14B H -0.129902 0.070462 0.307714 0.130 Uiso 1 1 calc R U . . .
H14C H -0.223706 0.038888 0.370274 0.130 Uiso 1 1 calc R U . . .
C7 C 0.5903(3) 0.8601(4) 0.8734(3) 0.0677(10) Uani 1 1 d . . . . .
H7A H 0.517285 0.779514 0.811353 0.102 Uiso 1 1 calc R U . . .
H7B H 0.638378 0.845076 0.924818 0.102 Uiso 1 1 calc R U . . .
H7C H 0.645482 0.909970 0.843842 0.102 Uiso 1 1 calc R U . . .

loop_
_atom_site_aniso_label
_atom_site_aniso_U_11
_atom_site_aniso_U_22
_atom_site_aniso_U_33
_atom_site_aniso_U_23
_atom_site_aniso_U_13
_atom_site_aniso_U_12
Cu1 0.02230(19) 0.01267(17) 0.01962(19) 0.00522(14) 0.00154(14) 0.00985(15)
Cu2 0.0472(2) 0.0297(2) 0.0247(2) 0.02163(17) 0.02377(18) 0.0305(2)
Si1 0.0352(4) 0.0432(4) 0.0252(3) 0.0158(3) 0.0134(3) 0.0277(3)
F2 0.0417(8) 0.0549(10) 0.0334(8) 0.0205(7) 0.0130(7) 0.0340(8)
F1 0.0514(9) 0.0472(9) 0.0400(9) 0.0181(7) 0.0268(7) 0.0354(8)
F4 0.0445(10) 0.0806(13) 0.0446(10) 0.0270(9) 0.0112(8) 0.0405(10)
N1 0.0212(9) 0.0177(9) 0.0185(9) 0.0019(7) 0.0014(7) 0.0060(7)
F3 0.0588(11) 0.0355(9) 0.0601(11) 0.0128(8) 0.0141(9) 0.0265(9)
F5 0.0583(11) 0.0634(12) 0.0702(12) 0.0500(11) 0.0271(10) 0.0328(10)
N7 0.0401(11) 0.0382(11) 0.0218(9) 0.0202(9) 0.0191(8) 0.0285(10)
N3 0.0307(10) 0.0211(9) 0.0303(10) 0.0128(8) 0.0069(8) 0.0168(8)
N5 0.0469(12) 0.0319(11) 0.0364(11) 0.0231(9) 0.0240(10) 0.0294(10)
F6 0.0648(12) 0.1123(17) 0.0322(9) 0.0170(10) 0.0223(9) 0.0607(13)
N6 0.0450(12) 0.0304(11) 0.0572(14) 0.0287(11) 0.0270(11) 0.0281(10)
N8 0.0408(12) 0.0584(14) 0.0270(11) 0.0299(10) 0.0224(9) 0.0343(11)
N2 0.0279(11) 0.0319(11) 0.0212(10) -0.0024(9) 0.0040(8) 0.0016(9)
N4 0.0561(14) 0.0292(11) 0.0453(13) 0.0233(10) 0.0227(11) 0.0302(11)
C8 0.0426(14) 0.0249(12) 0.0366(13) 0.0165(10) 0.0146(11) 0.0232(11)
C22 0.0406(14) 0.0562(16) 0.0316(13) 0.0302(12) 0.0238(11) 0.0360(13)
C1 0.0265(11) 0.0254(12) 0.0227(11) 0.0055(10) 0.0069(9) 0.0078(10)
C18 0.0462(14) 0.0287(12) 0.0514(16) 0.0283(12) 0.0298(13) 0.0275(12)
C20 0.0527(16) 0.0257(12) 0.0491(16) 0.0194(12) 0.0279(13) 0.0275(12)
C3 0.0312(13) 0.0370(14) 0.0233(12) 0.0062(11) 0.0095(10) 0.0097(11)
C25 0.0433(14) 0.0562(16) 0.0247(12) 0.0282(12) 0.0216(11) 0.0333(13)
C15 0.0420(14) 0.0302(12) 0.0482(15) 0.0259(12) 0.0253(12) 0.0264(12)
C11 0.0589(17) 0.0268(13) 0.0522(17) 0.0250(13) 0.0240(14) 0.0300(13)
C19 0.0461(15) 0.0334(13) 0.0463(16) 0.0257(12) 0.0250(13) 0.0262(12)
C10 0.0617(18) 0.0403(15) 0.0466(16) 0.0310(13) 0.0288(14) 0.0326(14)
C23 0.0379(14) 0.0640(18) 0.0373(14) 0.0299(14) 0.0236(12) 0.0358(14)
C9 0.0434(14) 0.0322(13) 0.0369(14) 0.0181(11) 0.0176(12) 0.0250(12)
C26 0.0626(18) 0.0610(18) 0.0380(15) 0.0347(14) 0.0323(14) 0.0478(16)
C24 0.0389(14) 0.0520(16) 0.0298(13) 0.0251(12) 0.0170(11) 0.0321(13)
C27 0.0604(18) 0.0585(18) 0.0301(13) 0.0268(13) 0.0291(13) 0.0428(16)
C4 0.0287(13) 0.0329(14) 0.0247(13) -0.0025(11) 0.0044(10) 0.0027(11)
C2 0.0326(14) 0.0420(16) 0.0342(15) 0.0063(13) 0.0134(12) -0.0012(13)
C13 0.070(2) 0.0272(13) 0.0481(17) 0.0174(12) 0.0110(15) 0.0314(14)
C5 0.0345(14) 0.0415(16) 0.0305(14) -0.0024(12) 0.0082(12) 0.0112(13)
C17 0.0477(17) 0.0417(16) 0.075(2) 0.0303(16) 0.0189(16) 0.0327(15)
C6 0.0285(13) 0.0458(17) 0.0319(14) -0.0008(12) 0.0021(11) 0.0104(12)
C12 0.0647(19) 0.0318(14) 0.0551(18) 0.0234(14) 0.0125(15) 0.0320(15)
C16 0.0430(16) 0.0356(15) 0.093(3) 0.0302(17) 0.0219(17) 0.0250(14)
C21 0.065(2) 0.0472(18) 0.061(2) 0.0229(16) 0.0183(17) 0.0339(17)
C28 0.117(3) 0.086(3) 0.055(2) 0.043(2) 0.053(2) 0.075(3)
C14 0.099(3) 0.0450(19) 0.081(3) 0.0151(19) -0.017(2) 0.046(2)
C7 0.059(2) 0.066(2) 0.0450(19) -0.0036(17) 0.0107(16) 0.0345(19)

loop_
_atom_type_symbol
_atom_type_description
_atom_type_scat_dispersion_real
_atom_type_scat_dispersion_imag
_atom_type_scat_source
C C 0.0033 0.0016 'International Tables Vol C Tables 4.2.6.8 and 6.1.1.4'
H H 0.0000 0.0000 'International Tables Vol C Tables 4.2.6.8 and 6.1.1.4'
N N 0.0061 0.0033 'International Tables Vol C Tables 4.2.6.8 and 6.1.1.4'
F F 0.0171 0.0103 'International Tables Vol C Tables 4.2.6.8 and 6.1.1.4'
Si Si 0.0817 0.0704 'International Tables Vol C Tables 4.2.6.8 and 6.1.1.4'
Cu Cu 0.3201 1.2651 'International Tables Vol C Tables 4.2.6.8 and 6.1.1.4'

loop_
_geom_angle_atom_site_label_1
_geom_angle_atom_site_label_2
_geom_angle_atom_site_label_3
_geom_angle
_geom_angle_site_symmetry_1
_geom_angle_site_symmetry_3
_geom_angle_publ_flag
N1 Cu1 N1 180.0 2_566 . ?
N1 Cu1 N3 93.15(8) 2_566 2_566 ?
N1 Cu1 N3 86.85(8) . 2_566 ?
N1 Cu1 N3 86.85(8) 2_566 . ?
N1 Cu1 N3 93.15(8) . . ?
N3 Cu1 N3 180.0 2_566 . ?
N1 Cu1 F1 93.87(7) 2_566 . ?
N1 Cu1 F1 86.13(7) . . ?
N3 Cu1 F1 90.63(7) 2_566 . ?
N3 Cu1 F1 89.37(7) . . ?
N1 Cu1 F1 86.13(7) 2_566 2_566 ?
N1 Cu1 F1 93.87(7) . 2_566 ?
N3 Cu1 F1 89.37(7) 2_566 2_566 ?
N3 Cu1 F1 90.63(7) . 2_566 ?
F1 Cu1 F1 180.0 . 2_566 ?
N7 Cu2 N7 180.00(12) 2_666 . ?
N7 Cu2 N5 88.57(8) 2_666 . ?
N7 Cu2 N5 91.43(8) . . ?
N7 Cu2 N5 91.42(8) 2_666 2_666 ?
N7 Cu2 N5 88.58(8) . 2_666 ?
N5 Cu2 N5 180.0 . 2_666 ?
N7 Cu2 F2 89.47(7) 2_666 . ?
N7 Cu2 F2 90.53(7) . . ?
N5 Cu2 F2 90.17(7) . . ?
N5 Cu2 F2 89.83(7) 2_666 . ?
F6 Si1 F5 90.85(12) . . ?
F6 Si1 F3 91.02(11) . . ?
F5 Si1 F3 177.80(10) . . ?
F6 Si1 F1 179.58(11) . . ?
F5 Si1 F1 89.54(9) . . ?
F3 Si1 F1 88.58(9) . . ?
F6 Si1 F4 90.57(9) . . ?
F5 Si1 F4 90.45(10) . . ?
F3 Si1 F4 90.69(10) . . ?
F1 Si1 F4 89.58(9) . . ?
F6 Si1 F2 90.42(9) . . ?
F5 Si1 F2 89.23(9) . . ?
F3 Si1 F2 89.60(9) . . ?
F1 Si1 F2 89.44(8) . . ?
F4 Si1 F2 178.96(10) . . ?
Si1 F2 Cu2 173.25(9) . . ?
Si1 F1 Cu1 162.69(9) . . ?
C1 N1 C3 106.86(19) . . ?
C1 N1 Cu1 130.52(17) . . ?
C3 N1 Cu1 122.56(15) . . ?
C22 N7 C24 106.80(19) . . ?
C22 N7 Cu2 124.95(16) . . ?
C24 N7 Cu2 126.74(16) . . ?
C8 N3 C9 106.8(2) . . ?
C8 N3 Cu1 120.22(17) . . ?
C9 N3 Cu1 131.59(16) . . ?
C15 N5 C17 106.2(2) . . ?
C15 N5 Cu2 124.35(18) . . ?
C17 N5 Cu2 129.47(17) . . ?
C15 N6 C16 106.5(2) . . ?
C15 N6 C18 124.0(2) . . ?
C16 N6 C18 129.5(2) . . ?
C22 N8 C23 107.4(2) . . ?
C22 N8 C25 126.3(2) . . ?
C23 N8 C25 126.3(2) . . ?
C1 N2 C2 107.3(2) . . ?
C1 N2 C4 127.0(2) . . ?
C2 N2 C4 125.7(2) . . ?
C8 N4 C10 107.2(2) . . ?
C8 N4 C11 126.1(2) . . ?
C10 N4 C11 126.7(2) . . ?
N3 C8 N4 110.6(2) . . ?
N3 C8 H8 124.7 . . ?
N4 C8 H8 124.7 . . ?
N7 C22 N8 110.4(2) . . ?
N7 C22 H22 124.8 . . ?
N8 C22 H22 124.8 . . ?
N1 C1 N2 110.3(2) . . ?
N1 C1 H1 124.8 . . ?
N2 C1 H1 124.8 . . ?
C20 C18 C19 120.8(2) 2_676 . ?
C20 C18 N6 117.4(2) 2_676 . ?
C19 C18 N6 121.7(2) . . ?
C18 C20 C19 122.3(2) 2_676 . ?
C18 C20 H20 118.8 2_676 . ?
C19 C20 H20 118.8 . . ?
C2 C3 N1 108.6(2) . . ?
C2 C3 H3 125.7 . . ?
N1 C3 H3 125.7 . . ?
C26 C25 C27 122.3(2) . . ?
C26 C25 N8 117.9(2) . . ?
C27 C25 N8 119.9(2) . . ?
N5 C15 N6 111.3(2) . . ?
N5 C15 H15 124.3 . . ?
N6 C15 H15 124.3 . . ?
C13 C11 C12 122.0(2) 2_556 . ?
C13 C11 N4 117.8(3) 2_556 . ?
C12 C11 N4 120.2(2) . . ?
C20 C19 C18 116.8(3) . . ?
C20 C19 C21 117.1(3) . . ?
C18 C19 C21 126.0(2) . . ?
C9 C10 N4 106.6(2) . . ?
C9 C10 H10 126.7 . . ?
N4 C10 H10 126.7 . . ?
C24 C23 N8 106.6(2) . . ?
C24 C23 H23 126.7 . . ?
N8 C23 H23 126.7 . . ?
C10 C9 N3 108.8(2) . . ?
C10 C9 H9 125.6 . . ?
N3 C9 H9 125.6 . . ?
C25 C26 C27 120.6(2) . 2_667 ?
C25 C26 H26 119.7 . . ?
C27 C26 H26 119.7 2_667 . ?
C23 C24 N7 108.8(2) . . ?
C23 C24 H24 125.6 . . ?
N7 C24 H24 125.6 . . ?
C25 C27 C26 117.1(2) . 2_667 ?
C25 C27 C28 125.6(2) . . ?
C26 C27 C28 117.3(3) 2_667 . ?
C6 C4 C5 123.0(2) . . ?
C6 C4 N2 117.4(3) . . ?
C5 C4 N2 119.5(3) . . ?
C3 C2 N2 106.9(2) . . ?
C3 C2 H2 126.6 . . ?
N2 C2 H2 126.6 . . ?
C11 C13 C12 122.0(3) 2_556 . ?
C11 C13 H13 119.0 2_556 . ?
C12 C13 H13 119.0 . . ?
C4 C5 C6 116.0(3) . 2_677 ?
C4 C5 C7 123.9(3) . . ?
C6 C5 C7 120.1(3) 2_677 . ?
C16 C17 N5 109.6(3) . . ?
C16 C17 H17 125.2 . . ?
N5 C17 H17 125.2 . . ?
C4 C6 C5 121.0(3) . 2_677 ?
C4 C6 H6 119.5 . . ?
C5 C6 H6 119.5 2_677 . ?
C11 C12 C13 116.0(3) . . ?
C11 C12 C14 124.5(3) . . ?
C13 C12 C14 119.4(3) . . ?
C17 C16 N6 106.4(3) . . ?
C17 C16 H16 126.8 . . ?
N6 C16 H16 126.8 . . ?
C19 C21 H21A 109.5 . . ?
C19 C21 H21B 109.5 . . ?
H21A C21 H21B 109.5 . . ?
C19 C21 H21C 109.5 . . ?
H21A C21 H21C 109.5 . . ?
H21B C21 H21C 109.5 . . ?
C27 C28 H28A 109.5 . . ?
C27 C28 H28B 109.5 . . ?
H28A C28 H28B 109.5 . . ?
C27 C28 H28C 109.5 . . ?
H28A C28 H28C 109.5 . . ?
H28B C28 H28C 109.5 . . ?
C12 C14 H14A 109.5 . . ?
C12 C14 H14B 109.5 . . ?
H14A C14 H14B 109.5 . . ?
C12 C14 H14C 109.5 . . ?
H14A C14 H14C 109.5 . . ?
H14B C14 H14C 109.5 . . ?
C5 C7 H7A 109.5 . . ?
C5 C7 H7B 109.5 . . ?
H7A C7 H7B 109.5 . . ?
C5 C7 H7C 109.5 . . ?
H7A C7 H7C 109.5 . . ?
H7B C7 H7C 109.5 . . ?

loop_
_geom_bond_atom_site_label_1
_geom_bond_atom_site_label_2
_geom_bond_distance
_geom_bond_site_symmetry_2
_geom_bond_publ_flag
Cu1 N1 1.9988(17) 2_566 ?
Cu1 N1 1.9989(17) . ?
Cu1 N3 2.0072(18) 2_566 ?
Cu1 N3 2.0072(18) . ?
Cu1 F1 2.3708(14) . ?
Cu1 F1 2.3708(14) 2_566 ?
Cu2 N7 1.9937(18) 2_666 ?
Cu2 N7 1.9938(18) . ?
Cu2 N5 2.0021(19) . ?
Cu2 N5 2.0021(19) 2_666 ?
Cu2 F2 2.4660(14) . ?
Si1 F6 1.6672(18) . ?
Si1 F5 1.6789(19) . ?
Si1 F3 1.6845(19) . ?
Si1 F1 1.6846(16) . ?
Si1 F4 1.6861(17) . ?
Si1 F2 1.6985(15) . ?
N1 C1 1.311(3) . ?
N1 C3 1.374(3) . ?
N7 C22 1.313(3) . ?
N7 C24 1.375(3) . ?
N3 C8 1.316(3) . ?
N3 C9 1.373(3) . ?
N5 C15 1.313(3) . ?
N5 C17 1.367(4) . ?
N6 C15 1.354(3) . ?
N6 C16 1.376(4) . ?
N6 C18 1.439(3) . ?
N8 C22 1.345(3) . ?
N8 C23 1.371(3) . ?
N8 C25 1.447(3) . ?
N2 C1 1.344(3) . ?
N2 C2 1.367(4) . ?
N2 C4 1.442(3) . ?
N4 C8 1.347(3) . ?
N4 C10 1.374(4) . ?
N4 C11 1.432(3) . ?
C8 H8 0.9300 . ?
C22 H22 0.9300 . ?
C1 H1 0.9300 . ?
C18 C20 1.382(4) 2_676 ?
C18 C19 1.390(4) . ?
C20 C19 1.386(4) . ?
C20 H20 0.9300 . ?
C3 C2 1.344(4) . ?
C3 H3 0.9300 . ?
C25 C26 1.378(4) . ?
C25 C27 1.382(4) . ?
C15 H15 0.9300 . ?
C11 C13 1.372(4) 2_556 ?
C11 C12 1.386(4) . ?
C19 C21 1.516(4) . ?
C10 C9 1.353(3) . ?
C10 H10 0.9300 . ?
C23 C24 1.347(4) . ?
C23 H23 0.9300 . ?
C9 H9 0.9300 . ?
C26 C27 1.391(4) 2_667 ?
C26 H26 0.9300 . ?
C24 H24 0.9300 . ?
C27 C28 1.519(4) . ?
C4 C6 1.377(4) . ?
C4 C5 1.390(4) . ?
C2 H2 0.9300 . ?
C13 C12 1.396(4) . ?
C13 H13 0.9300 . ?
C5 C6 1.394(4) 2_677 ?
C5 C7 1.510(4) . ?
C17 C16 1.354(4) . ?
C17 H17 0.9300 . ?
C6 H6 0.9300 . ?
C12 C14 1.511(4) . ?
C16 H16 0.9300 . ?
C21 H21A 0.9600 . ?
C21 H21B 0.9600 . ?
C21 H21C 0.9600 . ?
C28 H28A 0.9600 . ?
C28 H28B 0.9600 . ?
C28 H28C 0.9600 . ?
C14 H14A 0.9600 . ?
C14 H14B 0.9600 . ?
C14 H14C 0.9600 . ?
C7 H7A 0.9600 . ?
C7 H7B 0.9600 . ?
C7 H7C 0.9600 . ?

loop_
_geom_hbond_atom_site_label_D
_geom_hbond_atom_site_label_H
_geom_hbond_atom_site_label_A
_geom_hbond_distance_DH
_geom_hbond_distance_HA
_geom_hbond_distance_DA
_geom_hbond_angle_DHA
_geom_hbond_site_symmetry_A
_geom_hbond_publ_flag
C8 H8 F1 0.93 2.49 3.042(3) 117.8 . yes
C8 H8 F3 0.93 2.40 3.323(3) 175.0 . yes
C22 H22 F2 0.93 2.50 3.089(3) 121.0 2_666 yes
C22 H22 F6 0.93 2.27 3.146(3) 157.6 2_666 yes
C1 H1 F4 0.93 2.39 3.207(3) 146.2 2_566 yes
C15 H15 F2 0.93 2.48 3.084(3) 122.5 . yes
C15 H15 F5 0.93 2.41 3.262(3) 152.7 . yes
C9 H9 F4 0.93 2.52 3.377(3) 153.2 2_566 yes
C17 H17 F3 0.93 2.49 3.405(3) 168.4 2_666 yes

loop_
_geom_torsion_atom_site_label_1
_geom_torsion_atom_site_label_2
_geom_torsion_atom_site_label_3
_geom_torsion_atom_site_label_4
_geom_torsion
_geom_torsion_site_symmetry_1
_geom_torsion_site_symmetry_2
_geom_torsion_site_symmetry_3
_geom_torsion_site_symmetry_4
_geom_torsion_publ_flag
F5 Si1 F1 Cu1 102.6(3) . . . . ?
F3 Si1 F1 Cu1 -78.5(3) . . . . ?
F4 Si1 F1 Cu1 12.2(3) . . . . ?
F2 Si1 F1 Cu1 -168.1(3) . . . . ?
C9 N3 C8 N4 -0.1(3) . . . . ?
Cu1 N3 C8 N4 -168.17(16) . . . . ?
C10 N4 C8 N3 -0.4(3) . . . . ?
C11 N4 C8 N3 178.8(2) . . . . ?
C24 N7 C22 N8 1.0(3) . . . . ?
Cu2 N7 C22 N8 -165.70(17) . . . . ?
C23 N8 C22 N7 -1.2(3) . . . . ?
C25 N8 C22 N7 177.1(2) . . . . ?
C3 N1 C1 N2 -0.8(3) . . . . ?
Cu1 N1 C1 N2 -178.24(17) . . . . ?
C2 N2 C1 N1 1.2(3) . . . . ?
C4 N2 C1 N1 179.3(3) . . . . ?
C15 N6 C18 C20 -41.3(4) . . . 2_676 ?
C16 N6 C18 C20 137.9(3) . . . 2_676 ?
C15 N6 C18 C19 135.7(3) . . . . ?
C16 N6 C18 C19 -45.0(4) . . . . ?
C1 N1 C3 C2 0.1(3) . . . . ?
Cu1 N1 C3 C2 177.8(2) . . . . ?
C22 N8 C25 C26 130.9(3) . . . . ?
C23 N8 C25 C26 -51.2(4) . . . . ?
C22 N8 C25 C27 -50.2(4) . . . . ?
C23 N8 C25 C27 127.8(3) . . . . ?
C17 N5 C15 N6 0.0(3) . . . . ?
Cu2 N5 C15 N6 -178.76(16) . . . . ?
C16 N6 C15 N5 0.0(3) . . . . ?
C18 N6 C15 N5 179.4(2) . . . . ?
C8 N4 C11 C13 129.0(3) . . . 2_556 ?
C10 N4 C11 C13 -51.8(4) . . . 2_556 ?
C8 N4 C11 C12 -52.1(4) . . . . ?
C10 N4 C11 C12 127.0(3) . . . . ?
C18 C20 C19 C18 0.0(4) 2_676 . . . ?
C18 C20 C19 C21 -178.0(3) 2_676 . . . ?
C20 C18 C19 C20 0.0(4) 2_676 . . . ?
N6 C18 C19 C20 -176.9(2) . . . . ?
C20 C18 C19 C21 177.8(3) 2_676 . . . ?
N6 C18 C19 C21 0.9(4) . . . . ?
C8 N4 C10 C9 0.9(3) . . . . ?
C11 N4 C10 C9 -178.4(3) . . . . ?
C22 N8 C23 C24 0.8(3) . . . . ?
C25 N8 C23 C24 -177.5(3) . . . . ?
N4 C10 C9 N3 -1.0(3) . . . . ?
C8 N3 C9 C10 0.7(3) . . . . ?
Cu1 N3 C9 C10 166.82(19) . . . . ?
C27 C25 C26 C27 0.0(5) . . . 2_667 ?
N8 C25 C26 C27 178.8(3) . . . 2_667 ?
N8 C23 C24 N7 -0.2(3) . . . . ?
C22 N7 C24 C23 -0.5(3) . . . . ?
Cu2 N7 C24 C23 165.90(19) . . . . ?
C26 C25 C27 C26 0.0(5) . . . 2_667 ?
N8 C25 C27 C26 -178.8(3) . . . 2_667 ?
C26 C25 C27 C28 178.2(3) . . . . ?
N8 C25 C27 C28 -0.7(5) . . . . ?
C1 N2 C4 C6 -62.4(4) . . . . ?
C2 N2 C4 C6 115.4(4) . . . . ?
C1 N2 C4 C5 119.0(3) . . . . ?
C2 N2 C4 C5 -63.3(4) . . . . ?
N1 C3 C2 N2 0.6(4) . . . . ?
C1 N2 C2 C3 -1.1(4) . . . . ?
C4 N2 C2 C3 -179.2(3) . . . . ?
C6 C4 C5 C6 -0.1(5) . . . 2_677 ?
N2 C4 C5 C6 178.5(3) . . . 2_677 ?
C6 C4 C5 C7 178.6(3) . . . . ?
N2 C4 C5 C7 -2.8(5) . . . . ?
C15 N5 C17 C16 0.0(4) . . . . ?
Cu2 N5 C17 C16 178.6(2) . . . . ?
C5 C4 C6 C5 0.1(6) . . . 2_677 ?
N2 C4 C6 C5 -178.5(3) . . . 2_677 ?
C13 C11 C12 C13 -0.6(5) 2_556 . . . ?
N4 C11 C12 C13 -179.3(3) . . . . ?
C13 C11 C12 C14 178.2(4) 2_556 . . . ?
N4 C11 C12 C14 -0.6(5) . . . . ?
C11 C13 C12 C11 0.6(5) 2_556 . . . ?
C11 C13 C12 C14 -178.2(4) 2_556 . . . ?
N5 C17 C16 N6 0.0(4) . . . . ?
C15 N6 C16 C17 0.0(4) . . . . ?
C18 N6 C16 C17 -179.4(3) . . . . ?
